data_7059861
loop_
_publ_author_name
'Lakhi, Jaspreet S.'
'Patterson, Monika R.'
'Dias, H. V. Rasika'

_publ_section_title
;
 Coinage metal metallacycles involving a fluorinated 3,5-diarylpyrazolate
;
_journal_issue 35
_journal_name_full 'New Journal of Chemistry'
_journal_page_first 14814
_journal_page_last 14822
_journal_paper_doi 10.1039/D0NJ03744C
_journal_volume 44
_journal_year 2020
_chemical_formula_moiety 'C57 H21 Cu3 F36 N6, 1.5(C7 H8)'
_chemical_formula_sum 'C67.5 H33 Cu3 F36 N6'
_chemical_formula_weight 1802.62
_space_group_crystal_system triclinic
_space_group_IT_number 2
_space_group_name_Hall '-P 1'
_space_group_name_H-M_alt 'P -1'
_atom_sites_solution_hydrogens geom
_atom_sites_solution_primary dual
_audit_creation_date 2020-06-12
_audit_creation_method
;
Olex2 1.2
(compiled 2018.05.29 svn.r3508 for OlexSys, GUI svn.r5506)
;
_audit_update_record
;
2020-06-24 deposited with the CCDC.	2020-07-30 downloaded from the CCDC.
;
_cell_angle_alpha 107.382(2)
_cell_angle_beta 91.600(2)
_cell_angle_gamma 98.226(2)
_cell_formula_units_Z 2
_cell_length_a 8.4054(10)
_cell_length_b 19.555(2)
_cell_length_c 21.674(2)
_cell_measurement_reflns_used 9888
_cell_measurement_temperature 100(2)
_cell_measurement_theta_max 28.27
_cell_measurement_theta_min 3.03
_cell_volume 3355.4(6)
_computing_cell_refinement 'SAINT v8.37A (Bruker, 2015)'
_computing_data_reduction 'SAINT v8.37A (Bruker, 2015)'
_computing_molecular_graphics 'Olex2 (Dolomanov et al., 2009)'
_computing_publication_material 'Olex2 (Dolomanov et al., 2009)'
_computing_structure_refinement 'ShelXL (Sheldrick, 2015)'
_computing_structure_solution 'ShelXT (Sheldrick, 2015)'
_diffrn_ambient_temperature 100.01
_diffrn_detector_area_resol_mean 8
_diffrn_measured_fraction_theta_full 0.993
_diffrn_measured_fraction_theta_max 0.994
_diffrn_measurement_device_type 'Bruker D8 Quest with a Photon 100 CMOS detector'
_diffrn_measurement_method '\f and \w scans'
_diffrn_radiation_monochromator graphite
_diffrn_radiation_type MoK\a
_diffrn_radiation_wavelength 0.71073
_diffrn_reflns_av_R_equivalents 0.0440
_diffrn_reflns_av_unetI/netI 0.0620
_diffrn_reflns_Laue_measured_fraction_full 0.993
_diffrn_reflns_Laue_measured_fraction_max 0.994
_diffrn_reflns_limit_h_max 10
_diffrn_reflns_limit_h_min -10
_diffrn_reflns_limit_k_max 24
_diffrn_reflns_limit_k_min -24
_diffrn_reflns_limit_l_max 26
_diffrn_reflns_limit_l_min -26
_diffrn_reflns_number 30015
_diffrn_reflns_point_group_measured_fraction_full 0.993
_diffrn_reflns_point_group_measured_fraction_max 0.994
_diffrn_reflns_theta_full 25.242
_diffrn_reflns_theta_max 26.000
_diffrn_reflns_theta_min 2.827
_diffrn_source 'sealed tube'
_diffrn_standards_number 0
_exptl_absorpt_coefficient_mu 1.091
_exptl_absorpt_correction_T_max 0.2092
_exptl_absorpt_correction_T_min 0.1677
_exptl_absorpt_correction_type multi-scan
_exptl_absorpt_process_details
'SADABS-2016/2 (Bruker,2016/2) was used for absorption correction. wR2(int) was 0.0555 before and 0.0480 after correction. The Ratio of minimum to maximum transmission is 0.8016. The \l/2 correction factor is Not present.'
_exptl_crystal_colour colourless
_exptl_crystal_colour_primary colourless
_exptl_crystal_density_diffrn 1.784
_exptl_crystal_description needles
_exptl_crystal_F_000 1782
_exptl_crystal_size_max 0.3
_exptl_crystal_size_mid 0.07
_exptl_crystal_size_min 0.05
_refine_diff_density_max 2.395
_refine_diff_density_min -0.970
_refine_diff_density_rms 0.158
_refine_ls_extinction_method none
_refine_ls_goodness_of_fit_ref 1.086
_refine_ls_hydrogen_treatment constr
_refine_ls_matrix_type full
_refine_ls_number_parameters 1104
_refine_ls_number_reflns 13114
_refine_ls_number_restraints 327
_refine_ls_restrained_S_all 1.096
_refine_ls_R_factor_all 0.1105
_refine_ls_R_factor_gt 0.0864
_refine_ls_shift/su_max 0.000
_refine_ls_shift/su_mean 0.000
_refine_ls_structure_factor_coef Fsqd
_refine_ls_weighting_details 'w=1/[\s^2^(Fo^2^)+(0.0988P)^2^+55.2301P] where P=(Fo^2^+2Fc^2^)/3'
_refine_ls_weighting_scheme calc
_refine_ls_wR_factor_gt 0.2395
_refine_ls_wR_factor_ref 0.2592
_reflns_Friedel_coverage 0.000
_reflns_number_gt 10366
_reflns_number_total 13114
_reflns_threshold_expression 'I > 2\s(I)'
_cod_data_source_file d0nj03744c2.cif
_cod_data_source_block rad539_0m_a
_cod_depositor_comments 'Adding full bibliography for 7059858--7059861.cif.'
_cod_original_cell_volume 3355.4(7)
_cod_original_formula_sum 'C67.50 H33 Cu3 F36 N6'
_cod_database_code 7059861
_shelx_shelxl_version_number 2018/3
_shelx_space_group_comment
;
The symmetry employed for this shelxl refinement is uniquely defined
by the following loop, which should always be used as a source of
symmetry information in preference to the above space-group names.
They are only intended as comments.
;
_shelx_estimated_absorpt_t_max 0.947
_shelx_estimated_absorpt_t_min 0.735
_olex2_refinement_description
;
1. Twinned data refinement
 Scales: 0.9427(11)
 0.0573(11)
2. Fixed Uiso
 At 1.2 times of:
  All C(H) groups
 At 1.5 times of:
  All C(H,H,H) groups
3. Restrained distances
 C1A-C1B
 1.51 with sigma of 0.02
 F10-F11 \\sim F10-F12 \\sim F11-F12 \\sim F11A-F12A \\sim F11A-F10A \\sim
F12A-F10A
 with sigma of 0.04
 C19-F10 \\sim C19-F11 \\sim C19-F12 \\sim C19-C16 \\sim C19-F11A \\sim
C19-F12A \\sim C19-F10A
 with sigma of 0.02
 C1B-C1C \\sim C1C-C1D \\sim C1D-C1E \\sim C1E-C1F \\sim C1F-C1G \\sim C1G-C1B
 with sigma of 0.02
 C1B-C1F \\sim C1B-C1D \\sim C1G-C1E \\sim C1C-C1G \\sim C1D-C1F \\sim C1C-C1E
 with sigma of 0.04
 C1A-C1G \\sim C1A-C1C
 with sigma of 0.04
4. Restrained planarity
 C1A, C1B, C1C, C1D, C1E, C1F, C1G
 with sigma of 0.1
5. Uiso/Uaniso restraints and constraints
C1A \\sim C1B \\sim C1C \\sim C1D \\sim C1E \\sim C1F \\sim C1G: within 2A with
sigma of 0.04 and sigma for terminal atoms of 0.08
Uanis(F25) \\sim Ueq, Uanis(F20) \\sim Ueq: with sigma of 0.008 and sigma for
terminal atoms of 0.008
Uanis(F11A) \\sim Ueq, Uanis(F12) \\sim Ueq, Uanis(F12A) \\sim Ueq, Uanis(F10)
\\sim Ueq, Uanis(F10A) \\sim Ueq, Uanis(F11) \\sim Ueq: with sigma of 0.008 and
sigma for terminal atoms of 0.008
Uanis(C1B) \\sim Ueq: with sigma of 0.008 and sigma for terminal atoms of 0.008
6. Rigid body (RIGU) restrains
 F10, F11, F12, C19, C16
 with sigma for 1-2 distances of 0.004 and sigma for 1-3 distances of 0.004
 F11A, F12A, F10A, C19, C16
 with sigma for 1-2 distances of 0.004 and sigma for 1-3 distances of 0.004
 C49, F28, F30, F29, C46
 with sigma for 1-2 distances of 0.004 and sigma for 1-3 distances of 0.004
 F29A, F28A, F30A, C49, C46
 with sigma for 1-2 distances of 0.004 and sigma for 1-3 distances of 0.004
 C1A, C1B, C1C, C1D, C1E, C1F, C1G
 with sigma for 1-2 distances of 0.004 and sigma for 1-3 distances of 0.004
7. Others
 Sof(F11A)=Sof(F12A)=Sof(F10A)=1-FVAR(1)
 Sof(F10)=Sof(F11)=Sof(F12)=FVAR(1)
 Sof(F29A)=Sof(F28A)=Sof(F30A)=1-FVAR(2)
 Sof(F28)=Sof(F29)=Sof(F30)=FVAR(2)
 Fixed Sof: C1A(0.5) H1AA(0.5) H1AB(0.5) H1AC(0.5) C1B(0.5) C1C(0.5) H1C(0.5)
 C1D(0.5) H1D(0.5) C1E(0.5) H1E(0.5) C1F(0.5) H1F(0.5) C1G(0.5) H1G(0.5)
8.a Aromatic/amide H refined with riding coordinates:
 C2(H2), C5(H5), C7(H7), C9(H9), C13(H13), C15(H15), C17(H17), C21(H21),
 C24(H24), C26(H26), C28(H28), C32(H32), C34(H34), C36(H36), C40(H40), C43(H43),
  C45(H45), C47(H47), C51(H51), C53(H53), C55(H55), C59(H59), C60(H60),
 C61(H61), C62(H62), C63(H63), C1C(H1C), C1D(H1D), C1E(H1E), C1F(H1F), C1G(H1G)
8.b Idealised Me refined as rotating group:
 C64(H64A,H64B,H64C), C1A(H1AA,H1AB,H1AC)
;
_olex2_submission_special_instructions 'No special instructions were received'

loop_
_space_group_symop_operation_xyz
'x, y, z'
'-x, -y, -z'

loop_
_atom_site_label
_atom_site_type_symbol
_atom_site_fract_x
_atom_site_fract_y
_atom_site_fract_z
_atom_site_U_iso_or_equiv
_atom_site_adp_type
_atom_site_occupancy
_atom_site_site_symmetry_order
_atom_site_calc_flag
_atom_site_refinement_flags_posn
_atom_site_refinement_flags_adp
_atom_site_refinement_flags_occupancy
_atom_site_disorder_assembly
_atom_site_disorder_group
Cu1 Cu 0.64431(12) 0.62207(5) 0.24064(4) 0.0133(2) Uani 1 1 d . . . . .
Cu2 Cu 0.78071(12) 0.77532(5) 0.22950(5) 0.0132(2) Uani 1 1 d . . . . .
Cu3 Cu 0.89053(12) 0.74165(5) 0.35537(5) 0.0140(2) Uani 1 1 d . . . . .
F1 F 0.0225(7) 0.4274(5) 0.2112(4) 0.062(2) Uani 1 1 d . . . . .
F2 F 0.2660(7) 0.4394(3) 0.2475(3) 0.0316(13) Uani 1 1 d . . . . .
F3 F 0.1607(10) 0.3412(4) 0.1754(4) 0.058(2) Uani 1 1 d . . . . .
F4 F 0.1830(8) 0.3347(3) -0.0606(3) 0.0437(16) Uani 1 1 d . . . . .
F5 F 0.1924(9) 0.4350(4) -0.0808(3) 0.0470(18) Uani 1 1 d . . . . .
F6 F -0.0193(7) 0.3903(4) -0.0445(3) 0.0435(16) Uani 1 1 d . . . . .
F7 F 0.6115(11) 0.8295(3) -0.0600(3) 0.054(2) Uani 1 1 d . . . . .
F8 F 0.4718(13) 0.9163(5) -0.0351(4) 0.073(3) Uani 1 1 d . . . . .
F9 F 0.7262(12) 0.9391(4) -0.0147(3) 0.069(3) Uani 1 1 d . . . . .
F10 F 0.608(3) 1.0664(6) 0.2094(7) 0.051(5) Uani 0.48(2) 1 d D U P A 1
F11 F 0.6896(16) 1.0073(9) 0.2668(7) 0.035(3) Uani 0.48(2) 1 d D U P A 1
F12 F 0.4319(18) 1.0026(12) 0.2530(10) 0.045(4) Uani 0.48(2) 1 d D U P A 1
F13 F 1.1336(10) 0.7711(4) 0.0401(3) 0.057(2) Uani 1 1 d . . . . .
F14 F 1.1413(14) 0.8528(5) -0.0057(4) 0.086(3) Uani 1 1 d . . . . .
F15 F 0.9166(10) 0.7945(4) 0.0076(4) 0.063(2) Uani 1 1 d . . . . .
F16 F 1.1847(15) 1.1125(4) 0.1535(5) 0.092(4) Uani 1 1 d . . . . .
F17 F 0.9368(18) 1.0886(5) 0.1245(6) 0.124(6) Uani 1 1 d . . . . .
F18 F 1.0190(12) 1.1235(3) 0.2243(3) 0.060(2) Uani 1 1 d . . . . .
F19 F 1.2371(10) 1.0558(4) 0.6346(5) 0.078(3) Uani 1 1 d . . . . .
F20 F 1.3458(14) 1.0948(4) 0.5621(4) 0.077(3) Uani 1 1 d . U . . .
F21 F 1.4813(8) 1.0540(4) 0.6191(4) 0.054(2) Uani 1 1 d . . . . .
F22 F 1.2511(7) 0.7152(3) 0.5005(3) 0.0308(13) Uani 1 1 d . . . . .
F23 F 1.4952(7) 0.7703(3) 0.5179(3) 0.0381(14) Uani 1 1 d . . . . .
F24 F 1.3379(9) 0.7863(3) 0.5958(3) 0.0420(16) Uani 1 1 d . . . . .
F25 F 0.8249(15) 0.8872(5) 0.5456(4) 0.086(3) Uani 1 1 d . U . . .
F26 F 0.9931(8) 0.9045(3) 0.6259(4) 0.0495(18) Uani 1 1 d . . . . .
F27 F 0.7464(8) 0.8712(4) 0.6337(4) 0.059(2) Uani 1 1 d . . . . .
F28 F 1.161(5) 0.612(3) 0.598(2) 0.038(6) Uani 0.46(4) 1 d . U P B 1
F29 F 1.081(4) 0.6820(16) 0.6893(8) 0.058(8) Uani 0.46(4) 1 d . U P B 1
F30 F 0.936(2) 0.5816(19) 0.6334(16) 0.063(8) Uani 0.46(4) 1 d . U P B 1
F31 F 0.5032(13) 0.2180(4) 0.2520(5) 0.079(3) Uani 1 1 d . . . . .
F32 F 0.4721(10) 0.2928(4) 0.3417(3) 0.0507(19) Uani 1 1 d . . . . .
F33 F 0.2934(9) 0.2695(5) 0.2673(5) 0.073(3) Uani 1 1 d . . . . .
F34 F 0.7078(11) 0.3086(4) 0.0729(4) 0.062(2) Uani 1 1 d . . . . .
F35 F 0.5214(11) 0.3666(7) 0.0639(3) 0.096(4) Uani 1 1 d . . . . .
F36 F 0.7613(13) 0.4185(5) 0.0870(3) 0.082(3) Uani 1 1 d . . . . .
N1 N 0.5521(8) 0.6505(4) 0.1747(3) 0.0140(13) Uani 1 1 d . . . . .
N2 N 0.6019(8) 0.7208(3) 0.1769(3) 0.0138(13) Uani 1 1 d . . . . .
N3 N 0.9594(8) 0.8318(3) 0.2804(3) 0.0137(13) Uani 1 1 d . . . . .
N4 N 0.9935(8) 0.8244(4) 0.3399(3) 0.0155(14) Uani 1 1 d . . . . .
N5 N 0.7947(8) 0.6542(4) 0.3648(3) 0.0145(13) Uani 1 1 d . . . . .
N6 N 0.7342(8) 0.5987(4) 0.3100(3) 0.0150(13) Uani 1 1 d . . . . .
C1 C 0.4386(9) 0.6208(4) 0.1251(3) 0.0111(14) Uani 1 1 d . . . . .
C2 C 0.4148(10) 0.6728(4) 0.0954(4) 0.0156(16) Uani 1 1 d . . . . .
H2 H 0.342253 0.666830 0.059083 0.019 Uiso 1 1 calc R . . . .
C3 C 0.5180(10) 0.7347(4) 0.1293(4) 0.0155(16) Uani 1 1 d . . . . .
C4 C 0.3526(9) 0.5456(4) 0.1097(4) 0.0123(15) Uani 1 1 d . . . . .
C5 C 0.3160(10) 0.5135(4) 0.1577(4) 0.0162(16) Uani 1 1 d . . . . .
H5 H 0.355657 0.537907 0.201364 0.019 Uiso 1 1 calc R . . . .
C6 C 0.2207(10) 0.4452(5) 0.1415(4) 0.0206(18) Uani 1 1 d . . . . .
C7 C 0.1649(10) 0.4080(4) 0.0772(4) 0.0201(18) Uani 1 1 d . . . . .
H7 H 0.099627 0.361566 0.066352 0.024 Uiso 1 1 calc R . . . .
C8 C 0.2058(10) 0.4396(4) 0.0299(4) 0.0174(17) Uani 1 1 d . . . . .
C9 C 0.2984(10) 0.5084(4) 0.0455(4) 0.0165(16) Uani 1 1 d . . . . .
H9 H 0.324285 0.529932 0.012319 0.020 Uiso 1 1 calc R . . . .
C10 C 0.1682(11) 0.4136(5) 0.1936(5) 0.027(2) Uani 1 1 d . . . . .
C11 C 0.1422(11) 0.4008(5) -0.0387(5) 0.026(2) Uani 1 1 d . . . . .
C12 C 0.5405(10) 0.8078(4) 0.1208(4) 0.0185(17) Uani 1 1 d . . . . .
C13 C 0.5574(11) 0.8148(5) 0.0595(4) 0.0230(19) Uani 1 1 d . . . . .
H13 H 0.555426 0.772968 0.023058 0.028 Uiso 1 1 calc R . . . .
C14 C 0.5772(12) 0.8830(5) 0.0515(5) 0.027(2) Uani 1 1 d . . . . .
C15 C 0.5775(12) 0.9444(5) 0.1035(5) 0.027(2) Uani 1 1 d . . . . .
H15 H 0.588067 0.990673 0.096849 0.032 Uiso 1 1 calc R . . . .
C16 C 0.5623(12) 0.9387(5) 0.1657(4) 0.0260(18) Uani 1 1 d D U . . .
C17 C 0.5453(11) 0.8697(5) 0.1736(4) 0.0210(18) Uani 1 1 d . . . . .
H17 H 0.536873 0.865010 0.215857 0.025 Uiso 1 1 calc R . . . .
C18 C 0.5950(15) 0.8914(5) -0.0149(5) 0.036(2) Uani 1 1 d . . . . .
C19 C 0.5638(10) 1.0017(4) 0.2201(4) 0.0366(19) Uani 1 1 d D U . . .
C20 C 1.0504(9) 0.8916(4) 0.2758(4) 0.0141(15) Uani 1 1 d . . . . .
C21 C 1.1467(10) 0.9258(4) 0.3343(4) 0.0161(16) Uani 1 1 d . . . . .
H21 H 1.222010 0.969501 0.345184 0.019 Uiso 1 1 calc R . . . .
C22 C 1.1060(10) 0.8811(4) 0.3722(4) 0.0156(16) Uani 1 1 d . . . . .
C23 C 1.0485(9) 0.9126(4) 0.2165(4) 0.0157(16) Uani 1 1 d . . . . .
C24 C 1.0503(10) 0.8607(5) 0.1558(4) 0.0204(17) Uani 1 1 d . . . . .
H24 H 1.048978 0.811135 0.152800 0.024 Uiso 1 1 calc R . . . .
C25 C 1.0539(11) 0.8818(5) 0.0999(4) 0.0241(19) Uani 1 1 d . . . . .
C26 C 1.0520(12) 0.9537(5) 0.1032(5) 0.028(2) Uani 1 1 d . . . . .
H26 H 1.053952 0.967784 0.064883 0.034 Uiso 1 1 calc R . . . .
C27 C 1.0472(13) 1.0047(5) 0.1629(4) 0.027(2) Uani 1 1 d . . . . .
C28 C 1.0462(11) 0.9842(5) 0.2191(4) 0.0220(18) Uani 1 1 d . . . . .
H28 H 1.043927 1.019725 0.259854 0.026 Uiso 1 1 calc R . . . .
C29 C 1.0619(14) 0.8258(6) 0.0358(5) 0.034(2) Uani 1 1 d . . . . .
C30 C 1.0466(18) 1.0823(6) 0.1658(5) 0.044(3) Uani 1 1 d . . . . .
C31 C 1.1776(10) 0.8893(4) 0.4376(4) 0.0156(16) Uani 1 1 d . . . . .
C32 C 1.2185(10) 0.9593(5) 0.4811(4) 0.0196(17) Uani 1 1 d . . . . .
H32 H 1.193436 1.000109 0.469835 0.024 Uiso 1 1 calc R . . . .
C33 C 1.2973(10) 0.9685(5) 0.5418(4) 0.0185(17) Uani 1 1 d . . . . .
C34 C 1.3337(10) 0.9103(5) 0.5591(4) 0.0210(18) Uani 1 1 d . . . . .
H34 H 1.385500 0.917058 0.600538 0.025 Uiso 1 1 calc R . . . .
C35 C 1.2937(10) 0.8414(5) 0.5152(4) 0.0201(17) Uani 1 1 d . . . . .
C36 C 1.2142(10) 0.8298(5) 0.4550(4) 0.0181(17) Uani 1 1 d . . . . .
H36 H 1.185038 0.782045 0.426070 0.022 Uiso 1 1 calc R . . . .
C37 C 1.3369(12) 1.0430(5) 0.5891(4) 0.026(2) Uani 1 1 d . . . . .
C38 C 1.3440(11) 0.7783(5) 0.5327(4) 0.0242(19) Uani 1 1 d . . . . .
C39 C 0.8059(10) 0.6265(4) 0.4148(4) 0.0159(16) Uani 1 1 d . . . . .
C40 C 0.7552(10) 0.5518(4) 0.3916(4) 0.0165(16) Uani 1 1 d . . . . .
H40 H 0.751384 0.518201 0.415599 0.020 Uiso 1 1 calc R . . . .
C41 C 0.7119(9) 0.5368(4) 0.3267(4) 0.0125(15) Uani 1 1 d . . . . .
C42 C 0.8587(10) 0.6712(5) 0.4809(4) 0.0174(16) Uani 1 1 d . . . . .
C43 C 0.8385(10) 0.7436(4) 0.5035(4) 0.0170(16) Uani 1 1 d . . . . .
H43 H 0.792716 0.765484 0.475030 0.020 Uiso 1 1 calc R . . . .
C44 C 0.8856(11) 0.7843(5) 0.5681(4) 0.0223(18) Uani 1 1 d . . . . .
C45 C 0.9515(11) 0.7543(5) 0.6108(4) 0.0244(19) Uani 1 1 d . . . . .
H45 H 0.981185 0.782136 0.654695 0.029 Uiso 1 1 calc R . . . .
C46 C 0.9733(11) 0.6821(5) 0.5879(4) 0.0236(18) Uani 1 1 d . U . . .
C47 C 0.9284(10) 0.6406(5) 0.5238(4) 0.0186(17) Uani 1 1 d . . . . .
H47 H 0.944968 0.591462 0.509071 0.022 Uiso 1 1 calc R . . . .
C48 C 0.8603(15) 0.8615(6) 0.5924(5) 0.036(2) Uani 1 1 d . . . . .
C49 C 1.0457(14) 0.6482(6) 0.6327(5) 0.0338(19) Uani 1 1 d . U . . .
C50 C 0.6551(10) 0.4654(4) 0.2779(4) 0.0151(16) Uani 1 1 d . . . . .
C51 C 0.5833(10) 0.4082(4) 0.2990(4) 0.0183(17) Uani 1 1 d . . . . .
H51 H 0.568025 0.416316 0.343752 0.022 Uiso 1 1 calc R . . . .
C52 C 0.5343(10) 0.3399(5) 0.2555(4) 0.0199(17) Uani 1 1 d . . . . .
C53 C 0.5565(11) 0.3269(5) 0.1893(5) 0.0243(19) Uani 1 1 d . . . . .
H53 H 0.524260 0.279872 0.159358 0.029 Uiso 1 1 calc R . . . .
C54 C 0.6259(10) 0.3836(5) 0.1687(4) 0.0198(17) Uani 1 1 d . . . . .
C55 C 0.6782(10) 0.4526(4) 0.2121(4) 0.0169(16) Uani 1 1 d . . . . .
H55 H 0.728933 0.490586 0.197004 0.020 Uiso 1 1 calc R . . . .
C56 C 0.4531(13) 0.2798(5) 0.2783(5) 0.033(2) Uani 1 1 d . . . . .
C57 C 0.6520(12) 0.3699(5) 0.0987(4) 0.027(2) Uani 1 1 d . . . . .
C58 C 0.1920(12) 0.6706(6) 0.2621(5) 0.032(2) Uani 1 1 d . . . . .
C59 C 0.2841(14) 0.7393(6) 0.2657(5) 0.037(2) Uani 1 1 d . . . . .
H59 H 0.253597 0.763897 0.236669 0.045 Uiso 1 1 calc R . . . .
C60 C 0.4119(15) 0.7705(7) 0.3086(6) 0.048(3) Uani 1 1 d . . . . .
H60 H 0.468477 0.816574 0.309721 0.058 Uiso 1 1 calc R . . . .
C61 C 0.4606(16) 0.7362(8) 0.3504(6) 0.050(3) Uani 1 1 d . . . . .
H61 H 0.552783 0.758537 0.379612 0.060 Uiso 1 1 calc R . . . .
C62 C 0.3814(15) 0.6714(7) 0.3515(6) 0.046(3) Uani 1 1 d . . . . .
H62 H 0.417099 0.647939 0.380669 0.056 Uiso 1 1 calc R . . . .
C63 C 0.2401(16) 0.6387(7) 0.3067(6) 0.045(3) Uani 1 1 d . . . . .
H63 H 0.179587 0.594324 0.308144 0.054 Uiso 1 1 calc R . . . .
C64 C 0.0584(13) 0.6402(7) 0.2122(6) 0.047(3) Uani 1 1 d . . . . .
H64A H -0.022249 0.672787 0.219327 0.071 Uiso 1 1 calc GR . . . .
H64B H 0.008922 0.592606 0.214633 0.071 Uiso 1 1 calc GR . . . .
H64C H 0.098910 0.634744 0.169344 0.071 Uiso 1 1 calc GR . . . .
F11A F 0.4593(18) 0.9898(9) 0.2653(8) 0.037(4) Uani 0.52(2) 1 d D U P A 2
F12A F 0.495(2) 1.0551(7) 0.2041(7) 0.051(4) Uani 0.52(2) 1 d D U P A 2
F10A F 0.7029(14) 1.0325(10) 0.2528(8) 0.049(4) Uani 0.52(2) 1 d D U P A 2
F29A F 1.157(3) 0.7038(9) 0.6792(8) 0.043(4) Uani 0.54(4) 1 d . U P B 2
F28A F 1.140(5) 0.604(2) 0.6095(19) 0.046(7) Uani 0.54(4) 1 d . U P B 2
F30A F 0.9482(18) 0.6272(13) 0.6673(9) 0.045(5) Uani 0.54(4) 1 d . U P B 2
C1A C 0.766(3) 0.4687(11) 0.5738(10) 0.038(4) Uani 0.5 1 d D U P C -1
H1AA H 0.752973 0.415738 0.562947 0.057 Uiso 0.5 1 calc GR . P C -1
H1AB H 0.760914 0.490049 0.620626 0.057 Uiso 0.5 1 calc GR . P C -1
H1AC H 0.869710 0.487057 0.560733 0.057 Uiso 0.5 1 calc GR . P C -1
C1B C 0.632(3) 0.4890(15) 0.5385(12) 0.028(6) Uani 0.5 1 d D U P C -1
C1C C 0.537(4) 0.4369(16) 0.4876(15) 0.030(6) Uani 0.5 1 d D U P C -1
H1C H 0.555039 0.387950 0.475419 0.036 Uiso 0.5 1 calc R . P C -1
C1D C 0.415(5) 0.4560(17) 0.4545(19) 0.033(7) Uani 0.5 1 d D U P C -1
H1D H 0.353075 0.420510 0.418896 0.040 Uiso 0.5 1 calc R . P C -1
C1E C 0.383(4) 0.5268(17) 0.4734(16) 0.036(6) Uani 0.5 1 d D U P C -1
H1E H 0.296546 0.539496 0.452086 0.043 Uiso 0.5 1 calc R . P C -1
C1F C 0.479(4) 0.5789(18) 0.5237(18) 0.036(7) Uani 0.5 1 d D U P C -1
H1F H 0.460736 0.627839 0.535880 0.043 Uiso 0.5 1 calc R . P C -1
C1G C 0.602(4) 0.5601(16) 0.5563(18) 0.028(6) Uani 0.5 1 d D U P C -1
H1G H 0.665566 0.596014 0.591100 0.033 Uiso 0.5 1 calc R . P C -1

loop_
_atom_site_aniso_label
_atom_site_aniso_U_11
_atom_site_aniso_U_22
_atom_site_aniso_U_33
_atom_site_aniso_U_23
_atom_site_aniso_U_13
_atom_site_aniso_U_12
Cu1 0.0178(5) 0.0117(5) 0.0102(4) 0.0041(3) -0.0023(4) 0.0013(4)
Cu2 0.0157(5) 0.0116(5) 0.0108(4) 0.0025(3) -0.0023(3) -0.0007(4)
Cu3 0.0206(5) 0.0099(4) 0.0110(5) 0.0038(4) -0.0015(4) 0.0004(4)
F1 0.021(3) 0.125(7) 0.076(5) 0.082(5) 0.016(3) 0.014(4)
F2 0.031(3) 0.039(3) 0.031(3) 0.024(3) -0.001(2) -0.003(2)
F3 0.086(6) 0.031(4) 0.057(4) 0.028(3) -0.008(4) -0.015(4)
F4 0.051(4) 0.034(3) 0.034(3) -0.011(3) 0.001(3) 0.013(3)
F5 0.065(4) 0.040(4) 0.021(3) 0.002(3) -0.005(3) -0.022(3)
F6 0.022(3) 0.061(4) 0.032(3) -0.003(3) -0.008(2) 0.000(3)
F7 0.110(6) 0.027(3) 0.019(3) 0.010(3) 0.007(3) -0.008(4)
F8 0.117(8) 0.077(6) 0.042(4) 0.040(4) -0.009(5) 0.031(5)
F9 0.114(7) 0.048(4) 0.030(4) 0.012(3) 0.016(4) -0.034(4)
F10 0.079(9) 0.028(5) 0.047(7) 0.013(5) 0.015(6) 0.006(5)
F11 0.037(5) 0.026(6) 0.032(5) -0.001(4) 0.007(4) -0.004(5)
F12 0.044(6) 0.042(7) 0.047(7) 0.007(5) 0.008(5) 0.017(5)
F13 0.071(5) 0.066(5) 0.032(4) -0.001(3) 0.011(3) 0.037(4)
F14 0.154(9) 0.058(5) 0.030(4) 0.005(4) 0.049(5) -0.019(5)
F15 0.056(5) 0.064(5) 0.041(4) -0.020(4) -0.013(3) 0.006(4)
F16 0.151(10) 0.028(4) 0.097(7) 0.027(4) 0.064(7) -0.010(5)
F17 0.221(14) 0.034(4) 0.105(8) 0.019(5) -0.105(9) 0.012(6)
F18 0.125(7) 0.027(3) 0.040(4) 0.020(3) 0.026(4) 0.021(4)
F19 0.056(5) 0.051(5) 0.089(6) -0.036(4) 0.040(4) -0.001(4)
F20 0.142(6) 0.036(4) 0.045(4) 0.012(3) -0.036(4) -0.003(4)
F21 0.030(3) 0.043(4) 0.067(5) -0.013(3) -0.022(3) 0.002(3)
F22 0.035(3) 0.024(3) 0.039(3) 0.018(2) -0.004(2) 0.008(2)
F23 0.022(3) 0.044(4) 0.053(4) 0.017(3) -0.004(3) 0.018(3)
F24 0.068(4) 0.043(4) 0.024(3) 0.018(3) -0.006(3) 0.023(3)
F25 0.159(7) 0.047(4) 0.056(4) 0.018(3) -0.025(5) 0.035(4)
F26 0.043(4) 0.029(3) 0.058(4) -0.011(3) 0.017(3) -0.005(3)
F27 0.037(4) 0.036(4) 0.086(6) -0.012(4) 0.014(4) 0.017(3)
F28 0.055(11) 0.054(13) 0.020(13) 0.023(9) 0.003(8) 0.033(9)
F29 0.10(2) 0.064(13) 0.016(5) 0.013(6) -0.010(8) 0.042(13)
F30 0.064(9) 0.076(15) 0.077(18) 0.068(15) -0.011(9) 0.004(8)
F31 0.134(8) 0.017(3) 0.091(6) 0.020(4) 0.057(6) 0.018(4)
F32 0.080(5) 0.034(3) 0.039(4) 0.025(3) -0.006(3) -0.016(3)
F33 0.044(4) 0.083(6) 0.112(7) 0.078(6) -0.018(4) -0.020(4)
F34 0.096(6) 0.055(5) 0.041(4) 0.006(3) 0.030(4) 0.045(4)
F35 0.065(5) 0.205(12) 0.020(3) 0.009(5) 0.004(3) 0.084(7)
F36 0.140(9) 0.061(5) 0.019(3) -0.001(3) 0.011(4) -0.043(5)
N1 0.016(3) 0.011(3) 0.015(3) 0.004(3) 0.003(3) 0.001(3)
N2 0.015(3) 0.009(3) 0.015(3) 0.004(3) 0.002(3) -0.005(2)
N3 0.021(3) 0.012(3) 0.008(3) 0.003(2) -0.001(3) 0.002(3)
N4 0.019(3) 0.017(3) 0.011(3) 0.005(3) -0.001(3) 0.002(3)
N5 0.023(3) 0.016(3) 0.006(3) 0.004(3) -0.002(3) 0.005(3)
N6 0.019(3) 0.013(3) 0.013(3) 0.003(3) 0.000(3) 0.005(3)
C1 0.015(4) 0.010(4) 0.009(3) 0.003(3) 0.002(3) 0.002(3)
C2 0.018(4) 0.011(4) 0.015(4) 0.000(3) -0.003(3) 0.002(3)
C3 0.015(4) 0.018(4) 0.017(4) 0.009(3) 0.003(3) 0.006(3)
C4 0.012(4) 0.012(4) 0.013(4) 0.005(3) -0.002(3) 0.000(3)
C5 0.015(4) 0.015(4) 0.016(4) 0.001(3) 0.002(3) -0.001(3)
C6 0.014(4) 0.020(4) 0.030(5) 0.011(4) -0.001(3) 0.003(3)
C7 0.013(4) 0.012(4) 0.032(5) 0.004(3) -0.002(3) -0.003(3)
C8 0.013(4) 0.014(4) 0.017(4) -0.002(3) -0.003(3) -0.005(3)
C9 0.018(4) 0.016(4) 0.017(4) 0.006(3) 0.000(3) 0.002(3)
C10 0.019(4) 0.031(5) 0.037(5) 0.022(4) -0.002(4) -0.001(4)
C11 0.027(5) 0.020(4) 0.027(5) 0.003(4) -0.003(4) -0.003(4)
C12 0.017(4) 0.017(4) 0.022(4) 0.008(3) -0.005(3) 0.002(3)
C13 0.034(5) 0.018(4) 0.017(4) 0.010(3) -0.005(4) -0.002(4)
C14 0.033(5) 0.025(5) 0.027(5) 0.013(4) 0.003(4) 0.001(4)
C15 0.036(5) 0.018(4) 0.028(5) 0.012(4) -0.001(4) 0.001(4)
C16 0.035(5) 0.018(4) 0.029(4) 0.012(3) 0.005(4) 0.005(4)
C17 0.028(5) 0.016(4) 0.021(4) 0.008(3) 0.000(4) 0.001(3)
C18 0.059(7) 0.023(5) 0.025(5) 0.013(4) -0.001(5) -0.001(5)
C19 0.052(5) 0.023(4) 0.035(5) 0.009(3) 0.009(3) 0.006(4)
C20 0.017(4) 0.016(4) 0.009(4) 0.003(3) -0.001(3) 0.004(3)
C21 0.017(4) 0.016(4) 0.012(4) 0.002(3) -0.003(3) -0.003(3)
C22 0.021(4) 0.010(4) 0.013(4) 0.000(3) 0.001(3) 0.003(3)
C23 0.013(4) 0.019(4) 0.016(4) 0.007(3) 0.000(3) 0.001(3)
C24 0.021(4) 0.024(4) 0.016(4) 0.006(3) 0.000(3) 0.001(3)
C25 0.023(4) 0.030(5) 0.018(4) 0.006(4) 0.003(3) 0.000(4)
C26 0.037(5) 0.028(5) 0.020(4) 0.013(4) 0.001(4) -0.003(4)
C27 0.044(6) 0.019(4) 0.019(4) 0.011(4) -0.004(4) -0.006(4)
C28 0.029(5) 0.019(4) 0.016(4) 0.006(3) 0.003(3) -0.003(4)
C29 0.053(7) 0.035(6) 0.017(4) 0.012(4) 0.007(4) 0.000(5)
C30 0.088(9) 0.020(5) 0.025(5) 0.013(4) -0.005(6) -0.006(5)
C31 0.019(4) 0.015(4) 0.012(4) 0.001(3) -0.001(3) 0.003(3)
C32 0.022(4) 0.021(4) 0.013(4) 0.002(3) -0.007(3) 0.001(3)
C33 0.017(4) 0.022(4) 0.013(4) 0.002(3) -0.004(3) 0.001(3)
C34 0.020(4) 0.031(5) 0.012(4) 0.005(3) -0.004(3) 0.005(4)
C35 0.021(4) 0.024(4) 0.017(4) 0.007(3) -0.002(3) 0.008(3)
C36 0.017(4) 0.026(4) 0.011(4) 0.002(3) -0.002(3) 0.008(3)
C37 0.031(5) 0.025(5) 0.016(4) 0.001(4) -0.006(4) 0.002(4)
C38 0.029(5) 0.030(5) 0.018(4) 0.010(4) -0.004(4) 0.011(4)
C39 0.017(4) 0.018(4) 0.015(4) 0.007(3) 0.001(3) 0.006(3)
C40 0.020(4) 0.017(4) 0.016(4) 0.009(3) 0.000(3) 0.005(3)
C41 0.014(4) 0.010(4) 0.014(4) 0.005(3) 0.003(3) 0.003(3)
C42 0.020(4) 0.020(4) 0.015(4) 0.009(3) -0.001(3) 0.002(3)
C43 0.024(4) 0.018(4) 0.009(4) 0.003(3) -0.002(3) 0.006(3)
C44 0.033(5) 0.021(4) 0.010(4) -0.002(3) 0.001(3) 0.010(4)
C45 0.031(5) 0.032(5) 0.010(4) 0.005(4) -0.001(3) 0.007(4)
C46 0.027(5) 0.039(5) 0.011(4) 0.011(4) 0.003(3) 0.017(4)
C47 0.025(4) 0.024(4) 0.012(4) 0.009(3) 0.002(3) 0.011(4)
C48 0.057(7) 0.028(5) 0.016(4) -0.002(4) -0.016(4) 0.009(5)
C49 0.045(5) 0.045(5) 0.018(4) 0.015(3) -0.001(3) 0.021(4)
C50 0.015(4) 0.014(4) 0.015(4) 0.003(3) -0.003(3) 0.001(3)
C51 0.018(4) 0.017(4) 0.022(4) 0.009(3) 0.000(3) 0.001(3)
C52 0.019(4) 0.016(4) 0.026(4) 0.010(3) -0.005(3) 0.002(3)
C53 0.025(5) 0.014(4) 0.030(5) 0.001(4) -0.004(4) 0.004(3)
C54 0.021(4) 0.019(4) 0.017(4) 0.001(3) -0.003(3) 0.006(3)
C55 0.021(4) 0.016(4) 0.015(4) 0.007(3) 0.000(3) 0.002(3)
C56 0.040(6) 0.019(5) 0.037(6) 0.010(4) -0.008(5) -0.001(4)
C57 0.034(5) 0.022(5) 0.017(4) -0.003(4) 0.000(4) 0.000(4)
C58 0.024(5) 0.043(6) 0.023(5) -0.004(4) 0.004(4) 0.017(4)
C59 0.040(6) 0.041(6) 0.029(5) 0.002(5) 0.016(5) 0.015(5)
C60 0.040(6) 0.047(7) 0.050(7) 0.000(6) 0.020(6) 0.011(5)
C61 0.047(7) 0.065(9) 0.037(6) 0.005(6) 0.008(5) 0.022(6)
C62 0.043(7) 0.057(8) 0.036(6) 0.002(5) 0.006(5) 0.022(6)
C63 0.058(8) 0.039(6) 0.045(7) 0.017(5) 0.022(6) 0.016(6)
C64 0.027(5) 0.055(7) 0.047(7) -0.008(6) 0.002(5) 0.014(5)
F11A 0.041(6) 0.033(6) 0.037(6) 0.004(4) 0.013(5) 0.015(5)
F12A 0.076(8) 0.031(5) 0.051(6) 0.014(4) 0.007(5) 0.022(5)
F10A 0.047(5) 0.038(7) 0.048(6) -0.005(5) 0.012(4) 0.000(5)
F29A 0.064(10) 0.044(7) 0.022(6) 0.011(5) -0.019(6) 0.015(6)
F28A 0.081(15) 0.056(12) 0.019(12) 0.020(8) 0.006(7) 0.047(12)
F30A 0.053(7) 0.057(13) 0.041(9) 0.035(10) 0.006(6) 0.016(7)
C1A 0.051(10) 0.029(10) 0.042(11) 0.020(9) 0.015(8) 0.008(8)
C1B 0.033(8) 0.025(9) 0.026(8) 0.009(6) 0.014(6) -0.001(6)
C1C 0.036(10) 0.021(12) 0.029(10) 0.003(9) 0.020(7) 0.000(9)
C1D 0.032(11) 0.037(14) 0.026(13) 0.005(11) 0.015(8) -0.004(11)
C1E 0.027(10) 0.039(15) 0.041(14) 0.012(11) 0.012(9) 0.001(9)
C1F 0.033(11) 0.030(14) 0.043(15) 0.010(11) 0.009(10) -0.001(9)
C1G 0.027(11) 0.024(10) 0.029(13) 0.005(9) 0.015(8) -0.003(8)

loop_
_atom_type_symbol
_atom_type_description
_atom_type_scat_dispersion_real
_atom_type_scat_dispersion_imag
_atom_type_scat_source
C C 0.0033 0.0016 'International Tables Vol C Tables 4.2.6.8 and 6.1.1.4'
H H 0.0000 0.0000 'International Tables Vol C Tables 4.2.6.8 and 6.1.1.4'
Cu Cu 0.3201 1.2651 'International Tables Vol C Tables 4.2.6.8 and 6.1.1.4'
F F 0.0171 0.0103 'International Tables Vol C Tables 4.2.6.8 and 6.1.1.4'
N N 0.0061 0.0033 'International Tables Vol C Tables 4.2.6.8 and 6.1.1.4'

loop_
_geom_angle_atom_site_label_1
_geom_angle_atom_site_label_2
_geom_angle_atom_site_label_3
_geom_angle
_geom_angle_site_symmetry_1
_geom_angle_site_symmetry_3
_geom_angle_publ_flag
N6 Cu1 N1 176.7(3) . . ?
N3 Cu2 N2 178.1(3) . . ?
N4 Cu3 N5 175.2(3) . . ?
N2 N1 Cu1 115.2(5) . . ?
C1 N1 Cu1 136.7(5) . . ?
C1 N1 N2 108.0(6) . . ?
N1 N2 Cu2 120.9(5) . . ?
C3 N2 Cu2 129.8(5) . . ?
C3 N2 N1 108.5(6) . . ?
N4 N3 Cu2 119.4(5) . . ?
C20 N3 Cu2 130.2(5) . . ?
C20 N3 N4 108.9(6) . . ?
N3 N4 Cu3 116.6(5) . . ?
C22 N4 Cu3 135.8(6) . . ?
C22 N4 N3 107.4(6) . . ?
N6 N5 Cu3 118.4(5) . . ?
C39 N5 Cu3 130.8(6) . . ?
C39 N5 N6 108.6(6) . . ?
N5 N6 Cu1 118.4(5) . . ?
C41 N6 Cu1 131.3(6) . . ?
C41 N6 N5 107.2(6) . . ?
N1 C1 C2 108.8(7) . . ?
N1 C1 C4 122.9(7) . . ?
C2 C1 C4 128.2(7) . . ?
C1 C2 H2 127.1 . . ?
C3 C2 C1 105.8(7) . . ?
C3 C2 H2 127.1 . . ?
N2 C3 C2 109.0(7) . . ?
N2 C3 C12 121.4(7) . . ?
C2 C3 C12 129.6(7) . . ?
C5 C4 C1 121.9(7) . . ?
C5 C4 C9 119.8(7) . . ?
C9 C4 C1 118.2(7) . . ?
C4 C5 H5 120.1 . . ?
C4 C5 C6 119.7(8) . . ?
C6 C5 H5 120.1 . . ?
C5 C6 C7 120.7(8) . . ?
C5 C6 C10 119.8(8) . . ?
C7 C6 C10 119.3(8) . . ?
C6 C7 H7 120.5 . . ?
C8 C7 C6 118.9(8) . . ?
C8 C7 H7 120.5 . . ?
C7 C8 C9 121.1(8) . . ?
C7 C8 C11 119.0(7) . . ?
C9 C8 C11 119.9(8) . . ?
C4 C9 C8 119.8(8) . . ?
C4 C9 H9 120.1 . . ?
C8 C9 H9 120.1 . . ?
F1 C10 F3 106.8(8) . . ?
F1 C10 C6 111.8(7) . . ?
F2 C10 F1 105.9(9) . . ?
F2 C10 F3 105.9(8) . . ?
F2 C10 C6 113.4(7) . . ?
F3 C10 C6 112.5(9) . . ?
F4 C11 F6 105.4(7) . . ?
F4 C11 C8 112.6(8) . . ?
F5 C11 F4 105.8(8) . . ?
F5 C11 F6 106.8(8) . . ?
F5 C11 C8 114.2(7) . . ?
F6 C11 C8 111.3(8) . . ?
C13 C12 C3 119.8(8) . . ?
C13 C12 C17 119.4(8) . . ?
C17 C12 C3 120.8(8) . . ?
C12 C13 H13 120.1 . . ?
C14 C13 C12 119.7(8) . . ?
C14 C13 H13 120.1 . . ?
C13 C14 C18 120.3(9) . . ?
C15 C14 C13 121.1(9) . . ?
C15 C14 C18 118.6(8) . . ?
C14 C15 H15 119.9 . . ?
C14 C15 C16 120.1(8) . . ?
C16 C15 H15 119.9 . . ?
C15 C16 C17 118.5(8) . . ?
C15 C16 C19 120.9(8) . . ?
C17 C16 C19 120.6(8) . . ?
C12 C17 C16 121.1(8) . . ?
C12 C17 H17 119.5 . . ?
C16 C17 H17 119.5 . . ?
F7 C18 F9 106.4(10) . . ?
F7 C18 C14 113.1(8) . . ?
F8 C18 F7 107.7(9) . . ?
F8 C18 F9 106.1(9) . . ?
F8 C18 C14 112.4(10) . . ?
F9 C18 C14 110.7(9) . . ?
F10 C19 F11 98.4(10) . . ?
F10 C19 C16 116.1(9) . . ?
F11 C19 C16 110.6(9) . . ?
F12 C19 F10 110.6(12) . . ?
F12 C19 F11 104.0(11) . . ?
F12 C19 C16 115.2(12) . . ?
F11A C19 C16 112.7(10) . . ?
F11A C19 F12A 98.5(10) . . ?
F12A C19 C16 112.3(9) . . ?
F10A C19 C16 117.7(10) . . ?
F10A C19 F11A 106.0(11) . . ?
F10A C19 F12A 107.8(11) . . ?
N3 C20 C21 109.2(7) . . ?
N3 C20 C23 122.2(7) . . ?
C21 C20 C23 128.5(7) . . ?
C20 C21 H21 128.0 . . ?
C22 C21 C20 104.1(7) . . ?
C22 C21 H21 128.0 . . ?
N4 C22 C21 110.4(7) . . ?
N4 C22 C31 122.6(7) . . ?
C21 C22 C31 127.0(7) . . ?
C24 C23 C20 120.6(7) . . ?
C28 C23 C20 120.7(7) . . ?
C28 C23 C24 118.7(8) . . ?
C23 C24 H24 120.0 . . ?
C25 C24 C23 120.0(8) . . ?
C25 C24 H24 120.0 . . ?
C24 C25 C29 119.0(9) . . ?
C26 C25 C24 120.7(8) . . ?
C26 C25 C29 120.3(8) . . ?
C25 C26 H26 120.3 . . ?
C27 C26 C25 119.4(8) . . ?
C27 C26 H26 120.3 . . ?
C26 C27 C28 120.2(8) . . ?
C26 C27 C30 118.8(8) . . ?
C28 C27 C30 121.0(9) . . ?
C23 C28 C27 121.1(8) . . ?
C23 C28 H28 119.5 . . ?
C27 C28 H28 119.5 . . ?
F13 C29 F15 104.4(9) . . ?
F13 C29 C25 113.6(8) . . ?
F14 C29 F13 105.8(10) . . ?
F14 C29 F15 107.4(10) . . ?
F14 C29 C25 112.8(9) . . ?
F15 C29 C25 112.2(9) . . ?
F16 C30 F17 107.6(11) . . ?
F16 C30 F18 105.1(10) . . ?
F16 C30 C27 112.0(12) . . ?
F17 C30 F18 107.2(12) . . ?
F17 C30 C27 112.1(9) . . ?
F18 C30 C27 112.5(8) . . ?
C32 C31 C22 118.4(7) . . ?
C36 C31 C22 121.6(7) . . ?
C36 C31 C32 119.8(7) . . ?
C31 C32 H32 120.4 . . ?
C31 C32 C33 119.1(8) . . ?
C33 C32 H32 120.4 . . ?
C32 C33 C37 119.1(8) . . ?
C34 C33 C32 121.3(8) . . ?
C34 C33 C37 119.5(8) . . ?
C33 C34 H34 120.6 . . ?
C33 C34 C35 118.8(8) . . ?
C35 C34 H34 120.6 . . ?
C34 C35 C36 121.7(8) . . ?
C34 C35 C38 118.6(8) . . ?
C36 C35 C38 119.7(8) . . ?
C31 C36 H36 120.4 . . ?
C35 C36 C31 119.2(8) . . ?
C35 C36 H36 120.4 . . ?
F19 C37 F20 108.4(10) . . ?
F19 C37 F21 105.9(8) . . ?
F19 C37 C33 113.3(8) . . ?
F20 C37 F21 103.1(9) . . ?
F20 C37 C33 113.7(8) . . ?
F21 C37 C33 111.7(8) . . ?
F22 C38 C35 112.2(7) . . ?
F23 C38 F22 106.3(7) . . ?
F23 C38 C35 111.3(8) . . ?
F24 C38 F22 107.4(8) . . ?
F24 C38 F23 107.3(7) . . ?
F24 C38 C35 112.1(8) . . ?
N5 C39 C40 108.5(7) . . ?
N5 C39 C42 123.0(7) . . ?
C40 C39 C42 128.5(7) . . ?
C39 C40 H40 127.2 . . ?
C41 C40 C39 105.7(7) . . ?
C41 C40 H40 127.2 . . ?
N6 C41 C40 110.0(7) . . ?
N6 C41 C50 121.4(7) . . ?
C40 C41 C50 128.5(7) . . ?
C43 C42 C39 121.6(7) . . ?
C43 C42 C47 118.7(7) . . ?
C47 C42 C39 119.7(8) . . ?
C42 C43 H43 120.0 . . ?
C42 C43 C44 120.1(8) . . ?
C44 C43 H43 120.0 . . ?
C43 C44 C48 119.8(8) . . ?
C45 C44 C43 121.6(8) . . ?
C45 C44 C48 118.6(8) . . ?
C44 C45 H45 120.9 . . ?
C44 C45 C46 118.2(8) . . ?
C46 C45 H45 120.9 . . ?
C45 C46 C47 121.3(8) . . ?
C45 C46 C49 119.5(8) . . ?
C47 C46 C49 119.2(8) . . ?
C42 C47 H47 119.9 . . ?
C46 C47 C42 120.1(8) . . ?
C46 C47 H47 119.9 . . ?
F25 C48 F26 106.8(10) . . ?
F25 C48 F27 108.5(10) . . ?
F25 C48 C44 112.5(8) . . ?
F26 C48 C44 111.3(9) . . ?
F27 C48 F26 104.6(8) . . ?
F27 C48 C44 112.6(9) . . ?
F28 C49 F30 96(3) . . ?
F28 C49 C46 105(2) . . ?
F29 C49 F28 117(3) . . ?
F29 C49 F30 105.1(17) . . ?
F29 C49 C46 120.9(14) . . ?
F30 C49 C46 109.8(10) . . ?
F29A C49 C46 108.1(11) . . ?
F28A C49 C46 117.2(19) . . ?
F28A C49 F29A 99(3) . . ?
F30A C49 C46 113.6(10) . . ?
F30A C49 F29A 102.6(12) . . ?
F30A C49 F28A 113.6(19) . . ?
C51 C50 C41 118.7(7) . . ?
C55 C50 C41 122.0(7) . . ?
C55 C50 C51 119.2(7) . . ?
C50 C51 H51 119.7 . . ?
C52 C51 C50 120.7(8) . . ?
C52 C51 H51 119.7 . . ?
C51 C52 C53 120.4(8) . . ?
C51 C52 C56 120.3(8) . . ?
C53 C52 C56 119.3(8) . . ?
C52 C53 H53 120.7 . . ?
C54 C53 C52 118.6(8) . . ?
C54 C53 H53 120.7 . . ?
C53 C54 C55 121.7(8) . . ?
C53 C54 C57 119.0(8) . . ?
C55 C54 C57 119.3(8) . . ?
C50 C55 C54 119.4(8) . . ?
C50 C55 H55 120.3 . . ?
C54 C55 H55 120.3 . . ?
F31 C56 F32 106.2(9) . . ?
F31 C56 F33 108.3(10) . . ?
F31 C56 C52 113.2(9) . . ?
F32 C56 F33 102.7(10) . . ?
F32 C56 C52 113.7(8) . . ?
F33 C56 C52 112.1(8) . . ?
F34 C57 C54 112.8(8) . . ?
F35 C57 F34 106.5(9) . . ?
F35 C57 F36 107.2(10) . . ?
F35 C57 C54 112.8(8) . . ?
F36 C57 F34 102.9(9) . . ?
F36 C57 C54 113.8(7) . . ?
C59 C58 C64 118.6(11) . . ?
C63 C58 C59 115.6(10) . . ?
C63 C58 C64 125.8(12) . . ?
C58 C59 H59 118.6 . . ?
C60 C59 C58 122.8(12) . . ?
C60 C59 H59 118.6 . . ?
C59 C60 H60 119.9 . . ?
C59 C60 C61 120.2(13) . . ?
C61 C60 H60 119.9 . . ?
C60 C61 H61 119.1 . . ?
C62 C61 C60 121.9(13) . . ?
C62 C61 H61 119.1 . . ?
C61 C62 H62 121.0 . . ?
C61 C62 C63 118.0(12) . . ?
C63 C62 H62 121.0 . . ?
C58 C63 C62 121.3(12) . . ?
C58 C63 H63 119.3 . . ?
C62 C63 H63 119.3 . . ?
C58 C64 H64A 109.5 . . ?
C58 C64 H64B 109.5 . . ?
C58 C64 H64C 109.5 . . ?
H64A C64 H64B 109.5 . . ?
H64A C64 H64C 109.5 . . ?
H64B C64 H64C 109.5 . . ?
H1AA C1A H1AB 109.5 . . ?
H1AA C1A H1AC 109.5 . . ?
H1AB C1A H1AC 109.5 . . ?
C1B C1A H1AA 109.5 . . ?
C1B C1A H1AB 109.5 . . ?
C1B C1A H1AC 109.5 . . ?
C1C C1B C1A 120.6(14) . . ?
C1G C1B C1A 120.4(15) . . ?
C1G C1B C1C 119.0(13) . . ?
C1B C1C H1C 119.8 . . ?
C1D C1C C1B 120.4(14) . . ?
C1D C1C H1C 119.8 . . ?
C1C C1D H1D 119.8 . . ?
C1C C1D C1E 120.3(14) . . ?
C1E C1D H1D 119.8 . . ?
C1D C1E H1E 120.4 . . ?
C1D C1E C1F 119.1(14) . . ?
C1F C1E H1E 120.4 . . ?
C1E C1F H1F 119.7 . . ?
C1G C1F C1E 120.6(14) . . ?
C1G C1F H1F 119.7 . . ?
C1B C1G H1G 119.8 . . ?
C1F C1G C1B 120.5(14) . . ?
C1F C1G H1G 119.8 . . ?

loop_
_geom_bond_atom_site_label_1
_geom_bond_atom_site_label_2
_geom_bond_distance
_geom_bond_site_symmetry_2
_geom_bond_publ_flag
Cu1 N1 1.869(7) . ?
Cu1 N6 1.867(7) . ?
Cu2 N2 1.848(7) . ?
Cu2 N3 1.843(7) . ?
Cu3 N4 1.849(7) . ?
Cu3 N5 1.854(7) . ?
F1 C10 1.333(12) . ?
F2 C10 1.331(11) . ?
F3 C10 1.343(12) . ?
F4 C11 1.336(11) . ?
F5 C11 1.330(11) . ?
F6 C11 1.340(11) . ?
F7 C18 1.337(12) . ?
F8 C18 1.323(14) . ?
F9 C18 1.339(13) . ?
F10 C19 1.354(11) . ?
F11 C19 1.412(12) . ?
F12 C19 1.334(12) . ?
F13 C29 1.325(13) . ?
F14 C29 1.323(12) . ?
F15 C29 1.327(13) . ?
F16 C30 1.297(16) . ?
F17 C30 1.312(15) . ?
F18 C30 1.330(13) . ?
F19 C37 1.304(12) . ?
F20 C37 1.308(12) . ?
F21 C37 1.318(11) . ?
F22 C38 1.340(11) . ?
F23 C38 1.339(11) . ?
F24 C38 1.331(10) . ?
F25 C48 1.305(13) . ?
F26 C48 1.343(13) . ?
F27 C48 1.323(14) . ?
F28 C49 1.39(3) . ?
F29 C49 1.21(2) . ?
F30 C49 1.49(3) . ?
F31 C56 1.308(13) . ?
F32 C56 1.323(12) . ?
F33 C56 1.332(13) . ?
F34 C57 1.321(11) . ?
F35 C57 1.297(12) . ?
F36 C57 1.310(12) . ?
N1 N2 1.363(9) . ?
N1 C1 1.346(10) . ?
N2 C3 1.347(10) . ?
N3 N4 1.368(9) . ?
N3 C20 1.335(11) . ?
N4 C22 1.346(11) . ?
N5 N6 1.373(9) . ?
N5 C39 1.356(10) . ?
N6 C41 1.352(10) . ?
C1 C2 1.390(11) . ?
C1 C4 1.478(10) . ?
C2 H2 0.9500 . ?
C2 C3 1.375(11) . ?
C3 C12 1.483(11) . ?
C4 C5 1.385(11) . ?
C4 C9 1.394(11) . ?
C5 H5 0.9500 . ?
C5 C6 1.396(12) . ?
C6 C7 1.396(13) . ?
C6 C10 1.488(13) . ?
C7 H7 0.9500 . ?
C7 C8 1.374(12) . ?
C8 C9 1.395(11) . ?
C8 C11 1.496(12) . ?
C9 H9 0.9500 . ?
C12 C13 1.386(12) . ?
C12 C17 1.390(12) . ?
C13 H13 0.9500 . ?
C13 C14 1.382(13) . ?
C14 C15 1.379(14) . ?
C14 C18 1.504(13) . ?
C15 H15 0.9500 . ?
C15 C16 1.394(13) . ?
C16 C17 1.399(12) . ?
C16 C19 1.427(10) . ?
C17 H17 0.9500 . ?
C19 F11A 1.382(12) . ?
C19 F12A 1.387(11) . ?
C19 F10A 1.315(12) . ?
C20 C21 1.411(11) . ?
C20 C23 1.462(11) . ?
C21 H21 0.9500 . ?
C21 C22 1.385(11) . ?
C22 C31 1.478(11) . ?
C23 C24 1.403(12) . ?
C23 C28 1.387(12) . ?
C24 H24 0.9500 . ?
C24 C25 1.391(12) . ?
C25 C26 1.390(14) . ?
C25 C29 1.500(13) . ?
C26 H26 0.9500 . ?
C26 C27 1.383(13) . ?
C27 C28 1.392(12) . ?
C27 C30 1.500(13) . ?
C28 H28 0.9500 . ?
C31 C32 1.399(11) . ?
C31 C36 1.396(12) . ?
C32 H32 0.9500 . ?
C32 C33 1.406(11) . ?
C33 C34 1.370(13) . ?
C33 C37 1.495(12) . ?
C34 H34 0.9500 . ?
C34 C35 1.386(12) . ?
C35 C36 1.390(11) . ?
C35 C38 1.505(12) . ?
C36 H36 0.9500 . ?
C39 C40 1.393(12) . ?
C39 C42 1.456(11) . ?
C40 H40 0.9500 . ?
C40 C41 1.377(11) . ?
C41 C50 1.482(11) . ?
C42 C43 1.389(12) . ?
C42 C47 1.402(11) . ?
C43 H43 0.9500 . ?
C43 C44 1.402(11) . ?
C44 C45 1.378(13) . ?
C44 C48 1.491(13) . ?
C45 H45 0.9500 . ?
C45 C46 1.391(13) . ?
C46 C47 1.393(12) . ?
C46 C49 1.490(12) . ?
C47 H47 0.9500 . ?
C49 F29A 1.440(19) . ?
C49 F28A 1.26(3) . ?
C49 F30A 1.235(17) . ?
C50 C51 1.398(11) . ?
C50 C55 1.396(11) . ?
C51 H51 0.9500 . ?
C51 C52 1.381(12) . ?
C52 C53 1.403(13) . ?
C52 C56 1.492(13) . ?
C53 H53 0.9500 . ?
C53 C54 1.376(13) . ?
C54 C55 1.396(12) . ?
C54 C57 1.489(12) . ?
C55 H55 0.9500 . ?
C58 C59 1.429(16) . ?
C58 C63 1.379(16) . ?
C58 C64 1.463(15) . ?
C59 H59 0.9500 . ?
C59 C60 1.344(17) . ?
C60 H60 0.9500 . ?
C60 C61 1.363(19) . ?
C61 H61 0.9500 . ?
C61 C62 1.352(19) . ?
C62 H62 0.9500 . ?
C62 C63 1.453(18) . ?
C63 H63 0.9500 . ?
C64 H64A 0.9800 . ?
C64 H64B 0.9800 . ?
C64 H64C 0.9800 . ?
C1A H1AA 0.9800 . ?
C1A H1AB 0.9800 . ?
C1A H1AC 0.9800 . ?
C1A C1B 1.504(19) . ?
C1B C1C 1.394(15) . ?
C1B C1G 1.391(15) . ?
C1C H1C 0.9500 . ?
C1C C1D 1.389(15) . ?
C1D H1D 0.9500 . ?
C1D C1E 1.389(15) . ?
C1E H1E 0.9500 . ?
C1E C1F 1.391(15) . ?
C1F H1F 0.9500 . ?
C1F C1G 1.386(15) . ?
C1G H1G 0.9500 . ?

loop_
_twin_individual_id
_twin_individual_mass_fraction_refined
1 0.9427(11)
2 0.0573(11)
